data_4101741
loop_
_publ_author_name
'Li, Dongfeng'
'Cl\'erac, Rodolphe'
'Roubeau, Olivier'
'Hart\'e, Etienne'
'Mathoni\`ere, Corine'
'Bris, R\'emy Le'
'Holmes, Stephen M.'

_publ_section_title
;
 Magnetic and optical bistability driven by thermally and photoinduced
 intramolecular electron transfer in a molecular cobalt-iron prussian blue
 analogue.
;
_journal_issue 1
_journal_name_full 'Journal of the American Chemical Society'
_journal_page_first 252
_journal_page_last 258
_journal_paper_doi 10.1021/ja0757632
_journal_volume 130
_journal_year 2008
_chemical_formula_sum 'C23 H32 B Fe N12'
_chemical_formula_weight 543.27
_chemical_name_systematic
; 
 ? 
;
_space_group_IT_number 14
_symmetry_cell_setting monoclinic
_symmetry_space_group_name_Hall '-P 2yn'
_symmetry_space_group_name_H-M 'P 1 21/n 1'
_atom_sites_solution_hydrogens geom
_atom_sites_solution_primary direct
_atom_sites_solution_secondary difmap
_audit_creation_method SHELXL-97
_cell_angle_alpha 90.00
_cell_angle_beta 96.1396(7)
_cell_angle_gamma 90.00
_cell_formula_units_Z 4
_cell_length_a 10.2580(2)
_cell_length_b 15.2386(3)
_cell_length_c 16.9913(4)
_cell_measurement_reflns_used 6227
_cell_measurement_temperature 90.0(2)
_cell_measurement_theta_max 27.48
_cell_measurement_theta_min 1.00
_cell_volume 2640.80(10)
_computing_cell_refinement 'SCALEPACK (Otwinowski & Minor, 1997)'
_computing_data_collection 'COLLECT (Nonius, 1998)'
_computing_data_reduction 'DENZO-SMN (Otwinowski & Minor, 1997)'
_computing_molecular_graphics 'XP in SHELXTL (Sheldrick, 1994)'
_computing_publication_material
; 
SHELX97-2 (Sheldrick, 1997) and local procedures 
;
_computing_structure_refinement 'SHELXL-97 (Sheldrick, 1997)'
_computing_structure_solution 'SHELXS-97 (Sheldrick, 1990)'
_diffrn_ambient_temperature 90.0(2)
_diffrn_detector_area_resol_mean 18
_diffrn_measured_fraction_theta_full 1.000
_diffrn_measured_fraction_theta_max 1.000
_diffrn_measurement_device_type 'Nonius KappaCCD diffractometer'
_diffrn_measurement_method '\w scans at fixed \c = 55\%'
_diffrn_radiation_monochromator graphite
_diffrn_radiation_source 'fine-focus sealed tube'
_diffrn_radiation_type MoK\a
_diffrn_radiation_wavelength 0.71073
_diffrn_reflns_av_R_equivalents 0.0514
_diffrn_reflns_av_sigmaI/netI 0.0742
_diffrn_reflns_limit_h_max 13
_diffrn_reflns_limit_h_min -13
_diffrn_reflns_limit_k_max 19
_diffrn_reflns_limit_k_min -19
_diffrn_reflns_limit_l_max 22
_diffrn_reflns_limit_l_min -22
_diffrn_reflns_number 11746
_diffrn_reflns_theta_full 27.45
_diffrn_reflns_theta_max 27.45
_diffrn_reflns_theta_min 1.80
_exptl_absorpt_coefficient_mu 0.608
_exptl_absorpt_correction_T_max 0.8984
_exptl_absorpt_correction_T_min 0.8386
_exptl_absorpt_correction_type multi-scan
_exptl_absorpt_process_details 'Scalepack (Otwinowski & Minor, 1997)'
_exptl_crystal_colour yellow
_exptl_crystal_density_diffrn 1.366
_exptl_crystal_density_method 'not measured'
_exptl_crystal_description 'irregular fragment'
_exptl_crystal_F_000 1140
_exptl_crystal_size_max 0.30
_exptl_crystal_size_mid 0.20
_exptl_crystal_size_min 0.18
_refine_diff_density_max .478
_refine_diff_density_min -.349
_refine_diff_density_rms .070
_refine_ls_extinction_method none
_refine_ls_goodness_of_fit_ref 1.035
_refine_ls_hydrogen_treatment constr
_refine_ls_matrix_type full
_refine_ls_number_parameters 338
_refine_ls_number_reflns 6039
_refine_ls_number_restraints 0
_refine_ls_restrained_S_all 1.035
_refine_ls_R_factor_all 0.0793
_refine_ls_R_factor_gt 0.0426
_refine_ls_shift/su_max 0.001
_refine_ls_shift/su_mean 0.000
_refine_ls_structure_factor_coef Fsqd
_refine_ls_weighting_details 'calc w=1/[\s^2^(Fo^2^)+(0.0389P)^2^+0.3757P] where P=(Fo^2^+2Fc^2^)/3'
_refine_ls_weighting_scheme calc
_refine_ls_wR_factor_gt 0.0851
_refine_ls_wR_factor_ref 0.0954
_reflns_number_gt 4182
_reflns_number_total 6039
_reflns_threshold_expression >2\s(I)
_cod_data_source_file ja0757632si20071015_025533.cif
_cod_data_source_block k04029
_cod_original_sg_symbol_H-M 'P 21/n'
_cod_database_code 4101741

loop_
_symmetry_equiv_pos_as_xyz
'x, y, z'
'-x+1/2, y+1/2, -z+1/2'
'-x, -y, -z'
'x-1/2, -y-1/2, z-1/2'

loop_
_atom_site_label
_atom_site_type_symbol
_atom_site_fract_x
_atom_site_fract_y
_atom_site_fract_z
_atom_site_U_iso_or_equiv
_atom_site_adp_type
_atom_site_occupancy
_atom_site_symmetry_multiplicity
_atom_site_calc_flag
_atom_site_refinement_flags
_atom_site_disorder_assembly
_atom_site_disorder_group
Fe1 Fe 0.41889(3) 0.402753(19) 0.208259(17) 0.01390(10) Uani 1 1 d . . .
B1 B 0.4685(2) 0.20576(16) 0.17251(15) 0.0162(5) Uani 1 1 d . . .
N1 N 0.30936(15) 0.30287(11) 0.23325(10) 0.0137(4) Uani 1 1 d . . .
N2 N 0.33998(15) 0.22017(11) 0.21118(10) 0.0139(4) Uani 1 1 d . . .
C1 C 0.20030(19) 0.29617(14) 0.26944(12) 0.0187(5) Uani 1 1 d . . .
H1 H 0.1570 0.3440 0.2914 0.022 Uiso 1 1 calc R . .
C2 C 0.1596(2) 0.20968(15) 0.27040(13) 0.0215(5) Uani 1 1 d . . .
H2 H 0.0850 0.1870 0.2922 0.026 Uiso 1 1 calc R . .
C3 C 0.2501(2) 0.16356(15) 0.23304(12) 0.0193(5) Uani 1 1 d . . .
H3 H 0.2493 0.1020 0.2241 0.023 Uiso 1 1 calc R . .
N3 N 0.57327(15) 0.33305(11) 0.24889(10) 0.0145(4) Uani 1 1 d . . .
N4 N 0.58137(16) 0.24623(11) 0.22901(10) 0.0149(4) Uani 1 1 d . . .
C4 C 0.6859(2) 0.35367(14) 0.29185(12) 0.0189(5) Uani 1 1 d . . .
H4 H 0.7073 0.4100 0.3134 0.023 Uiso 1 1 calc R . .
C5 C 0.7671(2) 0.28036(15) 0.30028(13) 0.0217(5) Uani 1 1 d . . .
H5 H 0.8524 0.2769 0.3281 0.026 Uiso 1 1 calc R . .
C6 C 0.69825(19) 0.21433(14) 0.26004(12) 0.0184(5) Uani 1 1 d . . .
H6 H 0.7279 0.1558 0.2549 0.022 Uiso 1 1 calc R . .
N5 N 0.43596(15) 0.34889(11) 0.10394(10) 0.0148(4) Uani 1 1 d . . .
N6 N 0.46019(16) 0.26092(11) 0.09545(10) 0.0148(4) Uani 1 1 d . . .
C7 C 0.43804(19) 0.38495(14) 0.03253(12) 0.0168(5) Uani 1 1 d . . .
H7 H 0.4238 0.4454 0.0210 0.020 Uiso 1 1 calc R . .
C8 C 0.4639(2) 0.32176(15) -0.02244(13) 0.0221(5) Uani 1 1 d . . .
H8 H 0.4706 0.3301 -0.0773 0.026 Uiso 1 1 calc R . .
C9 C 0.4777(2) 0.24486(15) 0.01906(13) 0.0215(5) Uani 1 1 d . . .
H9 H 0.4965 0.1892 -0.0023 0.026 Uiso 1 1 calc R . .
N7 N 0.49113(16) 0.10925(11) 0.16160(10) 0.0180(4) Uani 1 1 d . . .
N8 N 0.5017(2) 0.07071(13) 0.09054(12) 0.0295(5) Uani 1 1 d . . .
C10 C 0.5071(2) 0.04811(15) 0.22046(14) 0.0264(6) Uani 1 1 d . . .
H10 H 0.5032 0.0591 0.2752 0.032 Uiso 1 1 calc R . .
C11 C 0.5296(2) -0.03060(15) 0.18797(15) 0.0225(5) Uani 1 1 d . . .
H11 H 0.5447 -0.0853 0.2142 0.027 Uiso 1 1 calc R . .
C12 C 0.5255(3) -0.01340(16) 0.10777(16) 0.0357(7) Uani 1 1 d . . .
H12 H 0.5383 -0.0568 0.0692 0.043 Uiso 1 1 calc R . .
C13 C 0.4023(2) 0.45556(14) 0.30928(14) 0.0184(5) Uani 1 1 d . . .
N9 N 0.39335(19) 0.48524(12) 0.37080(12) 0.0267(5) Uani 1 1 d . . .
C14 C 0.2686(2) 0.46805(14) 0.16243(13) 0.0162(5) Uani 1 1 d . . .
N10 N 0.17712(18) 0.50325(12) 0.13162(11) 0.0231(4) Uani 1 1 d . . .
C15 C 0.5301(2) 0.50043(15) 0.18906(13) 0.0180(5) Uani 1 1 d . . .
N11 N 0.60023(18) 0.55825(13) 0.18071(12) 0.0282(5) Uani 1 1 d . . .
N1C N 0.46600(16) 0.24150(12) 0.51949(11) 0.0202(4) Uani 1 1 d . . .
C1C C 0.5904(2) 0.28878(15) 0.55248(13) 0.0228(5) Uani 1 1 d . . .
H1C1 H 0.5719 0.3218 0.6002 0.027 Uiso 1 1 calc R . .
H1C2 H 0.6579 0.2442 0.5694 0.027 Uiso 1 1 calc R . .
C2C C 0.6468(2) 0.35177(16) 0.49605(14) 0.0263(6) Uani 1 1 d . . .
H2C1 H 0.6750 0.3190 0.4512 0.039 Uiso 1 1 calc R . .
H2C2 H 0.7221 0.3825 0.5238 0.039 Uiso 1 1 calc R . .
H2C3 H 0.5797 0.3946 0.4766 0.039 Uiso 1 1 calc R . .
C3C C 0.4866(2) 0.19072(15) 0.44488(13) 0.0233(5) Uani 1 1 d . . .
H3C1 H 0.4040 0.1600 0.4262 0.028 Uiso 1 1 calc R . .
H3C2 H 0.5050 0.2331 0.4033 0.028 Uiso 1 1 calc R . .
C4C C 0.5965(2) 0.12386(16) 0.45442(15) 0.0308(6) Uani 1 1 d . . .
H4C1 H 0.6802 0.1540 0.4686 0.046 Uiso 1 1 calc R . .
H4C2 H 0.5999 0.0922 0.4045 0.046 Uiso 1 1 calc R . .
H4C3 H 0.5807 0.0822 0.4963 0.046 Uiso 1 1 calc R . .
C5C C 0.4320(2) 0.18026(15) 0.58484(14) 0.0268(6) Uani 1 1 d . . .
H5C1 H 0.4243 0.2155 0.6331 0.032 Uiso 1 1 calc R . .
H5C2 H 0.5056 0.1387 0.5970 0.032 Uiso 1 1 calc R . .
C6C C 0.3064(2) 0.12762(17) 0.56643(16) 0.0371(7) Uani 1 1 d . . .
H6C1 H 0.2314 0.1677 0.5593 0.056 Uiso 1 1 calc R . .
H6C2 H 0.2957 0.0875 0.6104 0.056 Uiso 1 1 calc R . .
H6C3 H 0.3112 0.0937 0.5178 0.056 Uiso 1 1 calc R . .
C7C C 0.3565(2) 0.30635(15) 0.49633(15) 0.0280(6) Uani 1 1 d . . .
H7C1 H 0.3814 0.3425 0.4519 0.034 Uiso 1 1 calc R . .
H7C2 H 0.2767 0.2730 0.4767 0.034 Uiso 1 1 calc R . .
C8C C 0.3229(2) 0.36701(18) 0.56140(16) 0.0400(7) Uani 1 1 d . . .
H8C1 H 0.2958 0.3323 0.6054 0.060 Uiso 1 1 calc R . .
H8C2 H 0.2511 0.4059 0.5410 0.060 Uiso 1 1 calc R . .
H8C3 H 0.4000 0.4022 0.5801 0.060 Uiso 1 1 calc R . .

loop_
_atom_site_aniso_label
_atom_site_aniso_U_11
_atom_site_aniso_U_22
_atom_site_aniso_U_33
_atom_site_aniso_U_23
_atom_site_aniso_U_13
_atom_site_aniso_U_12
Fe1 0.01521(16) 0.01096(17) 0.01506(17) 0.00017(13) -0.00058(12) 0.00047(13)
B1 0.0199(13) 0.0124(13) 0.0164(13) 0.0006(11) 0.0026(10) 0.0025(11)
N1 0.0151(9) 0.0103(9) 0.0154(10) -0.0009(7) 0.0006(7) 0.0004(7)
N2 0.0172(9) 0.0098(9) 0.0144(10) 0.0007(7) 0.0003(7) -0.0001(7)
C1 0.0161(11) 0.0211(13) 0.0193(12) 0.0018(10) 0.0035(9) 0.0032(10)
C2 0.0197(11) 0.0243(13) 0.0211(13) 0.0034(10) 0.0047(9) -0.0046(10)
C3 0.0249(12) 0.0148(12) 0.0175(12) 0.0029(10) -0.0009(10) -0.0044(10)
N3 0.0168(9) 0.0108(10) 0.0154(10) -0.0005(8) -0.0001(7) 0.0014(8)
N4 0.0174(9) 0.0109(10) 0.0165(10) 0.0002(8) 0.0019(7) 0.0029(8)
C4 0.0193(12) 0.0185(13) 0.0178(12) 0.0013(10) -0.0028(9) -0.0023(10)
C5 0.0168(11) 0.0244(13) 0.0231(13) 0.0049(10) -0.0020(9) 0.0016(10)
C6 0.0192(11) 0.0164(12) 0.0201(12) 0.0050(10) 0.0036(9) 0.0035(10)
N5 0.0149(9) 0.0117(10) 0.0177(10) -0.0008(8) 0.0009(7) 0.0000(7)
N6 0.0186(9) 0.0115(10) 0.0145(10) -0.0011(8) 0.0027(7) 0.0004(8)
C7 0.0156(11) 0.0156(12) 0.0183(12) 0.0057(9) -0.0018(9) -0.0036(9)
C8 0.0299(13) 0.0249(13) 0.0116(12) -0.0005(10) 0.0030(9) -0.0053(11)
C9 0.0289(13) 0.0187(13) 0.0172(12) -0.0044(10) 0.0045(10) -0.0013(10)
N7 0.0215(10) 0.0144(10) 0.0182(10) -0.0020(8) 0.0030(8) 0.0009(8)
N8 0.0478(13) 0.0194(11) 0.0220(12) -0.0050(9) 0.0075(10) 0.0017(10)
C10 0.0382(14) 0.0193(14) 0.0215(14) 0.0032(11) 0.0023(11) 0.0035(11)
C11 0.0171(12) 0.0120(12) 0.0387(15) 0.0040(11) 0.0041(10) 0.0009(9)
C12 0.0584(18) 0.0161(14) 0.0337(16) -0.0075(12) 0.0107(13) 0.0039(12)
C13 0.0183(12) 0.0141(12) 0.0220(13) 0.0035(10) -0.0017(9) 0.0029(9)
N9 0.0370(12) 0.0211(11) 0.0210(12) -0.0006(9) -0.0010(9) 0.0051(9)
C14 0.0212(12) 0.0131(12) 0.0148(12) -0.0055(9) 0.0035(9) -0.0026(10)
N10 0.0250(11) 0.0212(11) 0.0223(11) -0.0019(9) -0.0022(9) 0.0062(9)
C15 0.0201(12) 0.0175(13) 0.0151(12) -0.0006(10) -0.0037(9) 0.0035(10)
N11 0.0294(12) 0.0210(12) 0.0322(13) 0.0054(9) -0.0064(9) -0.0071(10)
N1C 0.0192(10) 0.0211(11) 0.0197(11) 0.0010(8) -0.0013(8) 0.0000(8)
C1C 0.0183(11) 0.0299(14) 0.0195(13) -0.0045(11) -0.0017(9) -0.0041(10)
C2C 0.0231(12) 0.0310(15) 0.0250(14) -0.0033(11) 0.0033(10) -0.0057(11)
C3C 0.0276(13) 0.0226(13) 0.0184(13) -0.0028(10) -0.0036(10) -0.0014(10)
C4C 0.0317(14) 0.0298(14) 0.0301(15) -0.0064(12) -0.0003(11) 0.0047(12)
C5C 0.0283(13) 0.0293(14) 0.0231(13) 0.0072(11) 0.0046(10) -0.0015(11)
C6C 0.0321(15) 0.0303(15) 0.0494(18) 0.0103(14) 0.0071(13) -0.0037(12)
C7C 0.0225(12) 0.0226(14) 0.0382(15) 0.0026(12) -0.0004(11) 0.0018(11)
C8C 0.0350(15) 0.0347(16) 0.0517(19) -0.0037(14) 0.0109(13) 0.0058(13)

loop_
_atom_type_symbol
_atom_type_description
_atom_type_scat_dispersion_real
_atom_type_scat_dispersion_imag
_atom_type_scat_source
C C .0033 .0016 'International Tables Vol C Tables 4.2.6.8 and 6.1.1.4'
H H .0000 .0000 'International Tables Vol C Tables 4.2.6.8 and 6.1.1.4'
N N .0061 .0033 'International Tables Vol C Tables 4.2.6.8 and 6.1.1.4'
Fe Fe .3463 .8444 'International Tables Vol C Tables 4.2.6.8 and 6.1.1.4'
B B .0013 .0007 'International Tables Vol C Tables 4.2.6.8 and 6.1.1.4'

loop_
_geom_angle_atom_site_label_1
_geom_angle_atom_site_label_2
_geom_angle_atom_site_label_3
_geom_angle
_geom_angle_site_symmetry_1
_geom_angle_site_symmetry_3
_geom_angle_publ_flag
C13 Fe1 C15 86.46(9) . . ?
C13 Fe1 C14 90.07(9) . . ?
C15 Fe1 C14 89.73(9) . . ?
C13 Fe1 N1 91.38(8) . . ?
C15 Fe1 N1 177.19(8) . . ?
C14 Fe1 N1 92.07(8) . . ?
C13 Fe1 N3 93.30(8) . . ?
C15 Fe1 N3 90.42(8) . . ?
C14 Fe1 N3 176.63(8) . . ?
N1 Fe1 N3 87.90(7) . . ?
C13 Fe1 N5 179.73(8) . . ?
C15 Fe1 N5 93.33(8) . . ?
C14 Fe1 N5 89.76(8) . . ?
N1 Fe1 N5 88.83(7) . . ?
N3 Fe1 N5 86.87(7) . . ?
N7 B1 N2 109.92(17) . . ?
N7 B1 N6 114.92(18) . . ?
N2 B1 N6 108.00(17) . . ?
N7 B1 N4 110.49(17) . . ?
N2 B1 N4 107.09(17) . . ?
N6 B1 N4 106.07(17) . . ?
C1 N1 N2 106.57(16) . . ?
C1 N1 Fe1 133.19(14) . . ?
N2 N1 Fe1 120.23(12) . . ?
C3 N2 N1 109.45(16) . . ?
C3 N2 B1 131.75(17) . . ?
N1 N2 B1 118.67(16) . . ?
N1 C1 C2 110.29(19) . . ?
N1 C1 H1 124.9 . . ?
C2 C1 H1 124.9 . . ?
C3 C2 C1 105.21(19) . . ?
C3 C2 H2 127.4 . . ?
C1 C2 H2 127.4 . . ?
N2 C3 C2 108.48(19) . . ?
N2 C3 H3 125.8 . . ?
C2 C3 H3 125.8 . . ?
C4 N3 N4 106.86(17) . . ?
C4 N3 Fe1 132.87(15) . . ?
N4 N3 Fe1 120.14(12) . . ?
C6 N4 N3 109.07(17) . . ?
C6 N4 B1 132.29(18) . . ?
N3 N4 B1 118.39(16) . . ?
N3 C4 C5 109.90(19) . . ?
N3 C4 H4 125.1 . . ?
C5 C4 H4 125.1 . . ?
C6 C5 C4 105.50(18) . . ?
C6 C5 H5 127.3 . . ?
C4 C5 H5 127.3 . . ?
N4 C6 C5 108.67(19) . . ?
N4 C6 H6 125.7 . . ?
C5 C6 H6 125.7 . . ?
C7 N5 N6 106.61(17) . . ?
C7 N5 Fe1 130.96(14) . . ?
N6 N5 Fe1 122.23(13) . . ?
C9 N6 N5 108.76(17) . . ?
C9 N6 B1 135.39(18) . . ?
N5 N6 B1 115.75(16) . . ?
N5 C7 C8 110.45(19) . . ?
N5 C7 H7 124.8 . . ?
C8 C7 H7 124.8 . . ?
C9 C8 C7 105.33(19) . . ?
C9 C8 H8 127.3 . . ?
C7 C8 H8 127.3 . . ?
N6 C9 C8 108.85(19) . . ?
N6 C9 H9 125.6 . . ?
C8 C9 H9 125.6 . . ?
N8 N7 C10 109.99(18) . . ?
N8 N7 B1 124.12(18) . . ?
C10 N7 B1 125.87(19) . . ?
C12 N8 N7 104.54(19) . . ?
C11 C10 N7 108.6(2) . . ?
C11 C10 H10 125.7 . . ?
N7 C10 H10 125.7 . . ?
C10 C11 C12 104.2(2) . . ?
C10 C11 H11 127.9 . . ?
C12 C11 H11 127.9 . . ?
N8 C12 C11 112.6(2) . . ?
N8 C12 H12 123.7 . . ?
C11 C12 H12 123.7 . . ?
N9 C13 Fe1 178.2(2) . . ?
N10 C14 Fe1 175.89(19) . . ?
N11 C15 Fe1 176.9(2) . . ?
C7C N1C C3C 106.29(16) . . ?
C7C N1C C5C 111.61(17) . . ?
C3C N1C C5C 111.11(17) . . ?
C7C N1C C1C 110.90(17) . . ?
C3C N1C C1C 111.29(16) . . ?
C5C N1C C1C 105.73(16) . . ?
C2C C1C N1C 115.43(18) . . ?
C2C C1C H1C1 108.4 . . ?
N1C C1C H1C1 108.4 . . ?
C2C C1C H1C2 108.4 . . ?
N1C C1C H1C2 108.4 . . ?
H1C1 C1C H1C2 107.5 . . ?
C1C C2C H2C1 109.5 . . ?
C1C C2C H2C2 109.5 . . ?
H2C1 C2C H2C2 109.5 . . ?
C1C C2C H2C3 109.5 . . ?
H2C1 C2C H2C3 109.5 . . ?
H2C2 C2C H2C3 109.5 . . ?
C4C C3C N1C 114.92(18) . . ?
C4C C3C H3C1 108.5 . . ?
N1C C3C H3C1 108.5 . . ?
C4C C3C H3C2 108.5 . . ?
N1C C3C H3C2 108.5 . . ?
H3C1 C3C H3C2 107.5 . . ?
C3C C4C H4C1 109.5 . . ?
C3C C4C H4C2 109.5 . . ?
H4C1 C4C H4C2 109.5 . . ?
C3C C4C H4C3 109.5 . . ?
H4C1 C4C H4C3 109.5 . . ?
H4C2 C4C H4C3 109.5 . . ?
N1C C5C C6C 115.41(19) . . ?
N1C C5C H5C1 108.4 . . ?
C6C C5C H5C1 108.4 . . ?
N1C C5C H5C2 108.4 . . ?
C6C C5C H5C2 108.4 . . ?
H5C1 C5C H5C2 107.5 . . ?
C5C C6C H6C1 109.5 . . ?
C5C C6C H6C2 109.5 . . ?
H6C1 C6C H6C2 109.5 . . ?
C5C C6C H6C3 109.5 . . ?
H6C1 C6C H6C3 109.5 . . ?
H6C2 C6C H6C3 109.5 . . ?
C8C C7C N1C 115.5(2) . . ?
C8C C7C H7C1 108.4 . . ?
N1C C7C H7C1 108.4 . . ?
C8C C7C H7C2 108.4 . . ?
N1C C7C H7C2 108.4 . . ?
H7C1 C7C H7C2 107.5 . . ?
C7C C8C H8C1 109.5 . . ?
C7C C8C H8C2 109.5 . . ?
H8C1 C8C H8C2 109.5 . . ?
C7C C8C H8C3 109.5 . . ?
H8C1 C8C H8C3 109.5 . . ?
H8C2 C8C H8C3 109.5 . . ?

loop_
_geom_bond_atom_site_label_1
_geom_bond_atom_site_label_2
_geom_bond_distance
_geom_bond_site_symmetry_2
_geom_bond_publ_flag
Fe1 C13 1.920(2) . ?
Fe1 C15 1.925(2) . ?
Fe1 C14 1.928(2) . ?
Fe1 N1 1.9651(16) . ?
Fe1 N3 1.9695(16) . ?
Fe1 N5 1.9780(17) . ?
B1 N7 1.504(3) . ?
B1 N2 1.550(3) . ?
B1 N6 1.551(3) . ?
B1 N4 1.551(3) . ?
N1 C1 1.337(2) . ?
N1 N2 1.361(2) . ?
N2 C3 1.344(3) . ?
C1 C2 1.383(3) . ?
C1 H1 0.9500 . ?
C2 C3 1.373(3) . ?
C2 H2 0.9500 . ?
C3 H3 0.9500 . ?
N3 C4 1.336(3) . ?
N3 N4 1.370(2) . ?
N4 C6 1.348(2) . ?
C4 C5 1.392(3) . ?
C4 H4 0.9500 . ?
C5 C6 1.370(3) . ?
C5 H5 0.9500 . ?
C6 H6 0.9500 . ?
N5 C7 1.334(3) . ?
N5 N6 1.374(2) . ?
N6 C9 1.352(3) . ?
C7 C8 1.387(3) . ?
C7 H7 0.9500 . ?
C8 C9 1.367(3) . ?
C8 H8 0.9500 . ?
C9 H9 0.9500 . ?
N7 N8 1.357(2) . ?
N7 C10 1.364(3) . ?
N8 C12 1.331(3) . ?
C10 C11 1.350(3) . ?
C10 H10 0.9500 . ?
C11 C12 1.384(3) . ?
C11 H11 0.9500 . ?
C12 H12 0.9500 . ?
C13 N9 1.152(3) . ?
C14 N10 1.157(3) . ?
C15 N11 1.156(3) . ?
N1C C7C 1.516(3) . ?
N1C C3C 1.519(3) . ?
N1C C5C 1.519(3) . ?
N1C C1C 1.520(3) . ?
C1C C2C 1.514(3) . ?
C1C H1C1 0.9900 . ?
C1C H1C2 0.9900 . ?
C2C H2C1 0.9800 . ?
C2C H2C2 0.9800 . ?
C2C H2C3 0.9800 . ?
C3C C4C 1.516(3) . ?
C3C H3C1 0.9900 . ?
C3C H3C2 0.9900 . ?
C4C H4C1 0.9800 . ?
C4C H4C2 0.9800 . ?
C4C H4C3 0.9800 . ?
C5C C6C 1.522(3) . ?
C5C H5C1 0.9900 . ?
C5C H5C2 0.9900 . ?
C6C H6C1 0.9800 . ?
C6C H6C2 0.9800 . ?
C6C H6C3 0.9800 . ?
C7C C8C 1.509(3) . ?
C7C H7C1 0.9900 . ?
C7C H7C2 0.9900 . ?
C8C H8C1 0.9800 . ?
C8C H8C2 0.9800 . ?
C8C H8C3 0.9800 . ?

loop_
_geom_torsion_atom_site_label_1
_geom_torsion_atom_site_label_2
_geom_torsion_atom_site_label_3
_geom_torsion_atom_site_label_4
_geom_torsion
_geom_torsion_site_symmetry_1
_geom_torsion_site_symmetry_2
_geom_torsion_site_symmetry_3
_geom_torsion_site_symmetry_4
_geom_torsion_publ_flag
C13 Fe1 N1 C1 40.5(2) . . . . ?
C15 Fe1 N1 C1 80.3(16) . . . . ?
C14 Fe1 N1 C1 -49.6(2) . . . . ?
N3 Fe1 N1 C1 133.74(19) . . . . ?
N5 Fe1 N1 C1 -139.36(19) . . . . ?
C13 Fe1 N1 N2 -140.60(15) . . . . ?
C15 Fe1 N1 N2 -100.8(16) . . . . ?
C14 Fe1 N1 N2 129.28(15) . . . . ?
N3 Fe1 N1 N2 -47.35(15) . . . . ?
N5 Fe1 N1 N2 39.56(14) . . . . ?
C1 N1 N2 C3 0.5(2) . . . . ?
Fe1 N1 N2 C3 -178.69(13) . . . . ?
C1 N1 N2 B1 -175.82(17) . . . . ?
Fe1 N1 N2 B1 5.0(2) . . . . ?
N7 B1 N2 C3 -1.9(3) . . . . ?
N6 B1 N2 C3 124.2(2) . . . . ?
N4 B1 N2 C3 -122.0(2) . . . . ?
N7 B1 N2 N1 173.42(16) . . . . ?
N6 B1 N2 N1 -60.5(2) . . . . ?
N4 B1 N2 N1 53.4(2) . . . . ?
N2 N1 C1 C2 -0.4(2) . . . . ?
Fe1 N1 C1 C2 178.58(15) . . . . ?
N1 C1 C2 C3 0.2(2) . . . . ?
N1 N2 C3 C2 -0.3(2) . . . . ?
B1 N2 C3 C2 175.3(2) . . . . ?
C1 C2 C3 N2 0.1(2) . . . . ?
C13 Fe1 N3 C4 -49.8(2) . . . . ?
C15 Fe1 N3 C4 36.7(2) . . . . ?
C14 Fe1 N3 C4 129.3(13) . . . . ?
N1 Fe1 N3 C4 -141.08(19) . . . . ?
N5 Fe1 N3 C4 129.97(19) . . . . ?
C13 Fe1 N3 N4 134.93(15) . . . . ?
C15 Fe1 N3 N4 -138.59(15) . . . . ?
C14 Fe1 N3 N4 -46.0(14) . . . . ?
N1 Fe1 N3 N4 43.67(14) . . . . ?
N5 Fe1 N3 N4 -45.28(14) . . . . ?
C4 N3 N4 C6 0.2(2) . . . . ?
Fe1 N3 N4 C6 176.56(13) . . . . ?
C4 N3 N4 B1 -174.79(17) . . . . ?
Fe1 N3 N4 B1 1.6(2) . . . . ?
N7 B1 N4 C6 9.7(3) . . . . ?
N2 B1 N4 C6 129.4(2) . . . . ?
N6 B1 N4 C6 -115.5(2) . . . . ?
N7 B1 N4 N3 -176.71(16) . . . . ?
N2 B1 N4 N3 -57.0(2) . . . . ?
N6 B1 N4 N3 58.1(2) . . . . ?
N4 N3 C4 C5 -0.2(2) . . . . ?
Fe1 N3 C4 C5 -175.95(15) . . . . ?
N3 C4 C5 C6 0.2(2) . . . . ?
N3 N4 C6 C5 -0.1(2) . . . . ?
B1 N4 C6 C5 174.0(2) . . . . ?
C4 C5 C6 N4 -0.1(2) . . . . ?
C13 Fe1 N5 C7 -1(16) . . . . ?
C15 Fe1 N5 C7 -39.92(18) . . . . ?
C14 Fe1 N5 C7 49.80(18) . . . . ?
N1 Fe1 N5 C7 141.88(18) . . . . ?
N3 Fe1 N5 C7 -130.15(18) . . . . ?
C13 Fe1 N5 N6 173(100) . . . . ?
C15 Fe1 N5 N6 134.19(15) . . . . ?
C14 Fe1 N5 N6 -136.09(15) . . . . ?
N1 Fe1 N5 N6 -44.01(14) . . . . ?
N3 Fe1 N5 N6 43.95(14) . . . . ?
C7 N5 N6 C9 0.5(2) . . . . ?
Fe1 N5 N6 C9 -174.89(13) . . . . ?
C7 N5 N6 B1 177.45(16) . . . . ?
Fe1 N5 N6 B1 2.1(2) . . . . ?
N7 B1 N6 C9 -5.8(3) . . . . ?
N2 B1 N6 C9 -128.9(2) . . . . ?
N4 B1 N6 C9 116.6(2) . . . . ?
N7 B1 N6 N5 178.31(16) . . . . ?
N2 B1 N6 N5 55.2(2) . . . . ?
N4 B1 N6 N5 -59.3(2) . . . . ?
N6 N5 C7 C8 -0.3(2) . . . . ?
Fe1 N5 C7 C8 174.53(14) . . . . ?
N5 C7 C8 C9 0.0(2) . . . . ?
N5 N6 C9 C8 -0.5(2) . . . . ?
B1 N6 C9 C8 -176.6(2) . . . . ?
C7 C8 C9 N6 0.3(2) . . . . ?
N2 B1 N7 N8 120.9(2) . . . . ?
N6 B1 N7 N8 -1.1(3) . . . . ?
N4 B1 N7 N8 -121.1(2) . . . . ?
N2 B1 N7 C10 -60.7(3) . . . . ?
N6 B1 N7 C10 177.20(19) . . . . ?
N4 B1 N7 C10 57.2(3) . . . . ?
C10 N7 N8 C12 -0.6(2) . . . . ?
B1 N7 N8 C12 177.9(2) . . . . ?
N8 N7 C10 C11 0.6(3) . . . . ?
B1 N7 C10 C11 -177.9(2) . . . . ?
N7 C10 C11 C12 -0.3(3) . . . . ?
N7 N8 C12 C11 0.5(3) . . . . ?
C10 C11 C12 N8 -0.2(3) . . . . ?
C15 Fe1 C13 N9 -126(7) . . . . ?
C14 Fe1 C13 N9 144(7) . . . . ?
N1 Fe1 C13 N9 52(7) . . . . ?
N3 Fe1 C13 N9 -36(7) . . . . ?
N5 Fe1 C13 N9 -165(100) . . . . ?
C13 Fe1 C14 N10 -153(3) . . . . ?
C15 Fe1 C14 N10 121(3) . . . . ?
N1 Fe1 C14 N10 -61(3) . . . . ?
N3 Fe1 C14 N10 28(4) . . . . ?
N5 Fe1 C14 N10 27(3) . . . . ?
C13 Fe1 C15 N11 53(4) . . . . ?
C14 Fe1 C15 N11 143(4) . . . . ?
N1 Fe1 C15 N11 13(5) . . . . ?
N3 Fe1 C15 N11 -41(4) . . . . ?
N5 Fe1 C15 N11 -128(4) . . . . ?
C7C N1C C1C C2C -61.1(2) . . . . ?
C3C N1C C1C C2C 57.0(2) . . . . ?
C5C N1C C1C C2C 177.79(19) . . . . ?
C7C N1C C3C C4C 177.87(19) . . . . ?
C5C N1C C3C C4C -60.5(2) . . . . ?
C1C N1C C3C C4C 57.0(2) . . . . ?
C7C N1C C5C C6C 57.1(3) . . . . ?
C3C N1C C5C C6C -61.3(2) . . . . ?
C1C N1C C5C C6C 177.83(19) . . . . ?
C3C N1C C7C C8C -177.61(19) . . . . ?
C5C N1C C7C C8C 61.1(2) . . . . ?
C1C N1C C7C C8C -56.5(2) . . . . ?
